data_1567337
loop_
_publ_author_name
'Font, Pau'
'Vald\'es, Hugo'
'Guisado-Barrios, Gregorio'
'Ribas, Xavi'

_publ_section_title
;
 Hemilabile MIC^N ligands allow oxidant-free Au(i)/Au(iii)
 arylation-lactonization of \g-alkenoic acids
;
_journal_issue 32
_journal_name_full 'Chemical Science'
_journal_page_first 9351
_journal_page_last 9360
_journal_paper_doi 10.1039/D2SC01966C
_journal_volume 13
_journal_year 2022
_chemical_formula_moiety 'C62 H76 Au2 N8, 2(F6 Sb), C4 H10 O, C H2 Cl2 '
_chemical_formula_sum 'C67 H88 Au2 Cl2 F12 N8 O Sb2'
_chemical_formula_weight 1957.78
_space_group_crystal_system monoclinic
_space_group_IT_number 14
_space_group_name_Hall '-P 2ybc'
_space_group_name_H-M_alt 'P 1 21/c 1'
_atom_sites_solution_hydrogens geom
_audit_update_record
;
2022-03-31 deposited with the CCDC.	2022-07-08 downloaded from the CCDC.
;
_cell_angle_alpha 90
_cell_angle_beta 107.017(2)
_cell_angle_gamma 90
_cell_formula_units_Z 4
_cell_length_a 16.5318(8)
_cell_length_b 17.9336(8)
_cell_length_c 25.9388(12)
_cell_measurement_reflns_used 9283
_cell_measurement_temperature 100.(2)
_cell_measurement_theta_max 27.4784
_cell_measurement_theta_min 2.8164
_cell_volume 7353.5(6)
_computing_cell_refinement 'SAINT V8.38A (Bruker AXS Inc., 2017)'
_computing_data_collection 'Bruker Instrument Service vV6.2.9'
_computing_data_reduction 'SAINT V8.38A (Bruker AXS Inc., 2017)'
_computing_molecular_graphics 'shelXle (C.B. Huebschle, rev 882)'
_computing_structure_refinement 'SHELXL-2017/1 (Sheldrick, 2017)'
_computing_structure_solution 'SHELXT 2014/5 (Sheldrick, 2014)'
_diffrn_ambient_temperature 100.(2)
_diffrn_detector_area_resol_mean 7.3910
_diffrn_measured_fraction_theta_full 0.998
_diffrn_measured_fraction_theta_max 0.998
_diffrn_measurement_device_type 'D8 QUEST ECO'
_diffrn_measurement_method 'phi and omega scans'
_diffrn_radiation_monochromator 'doubly curved silicon crystal Bruker Triumph'
_diffrn_radiation_type 'Mo K\a'
_diffrn_radiation_wavelength 0.71073
_diffrn_reflns_av_R_equivalents 0.0955
_diffrn_reflns_av_unetI/netI 0.0326
_diffrn_reflns_limit_h_max 21
_diffrn_reflns_limit_h_min -21
_diffrn_reflns_limit_k_max 23
_diffrn_reflns_limit_k_min -23
_diffrn_reflns_limit_l_max 33
_diffrn_reflns_limit_l_min -33
_diffrn_reflns_number 387971
_diffrn_reflns_theta_full 27.54
_diffrn_reflns_theta_max 27.54
_diffrn_reflns_theta_min 2.61
_diffrn_source_type 'Ceramic x-ray tube'
_exptl_absorpt_coefficient_mu 4.854
_exptl_absorpt_correction_T_max 0.83
_exptl_absorpt_correction_T_min 0.47
_exptl_absorpt_correction_type multi-scan
_exptl_absorpt_process_details
;
SADABS-2016/2 - Bruker AXS area detector scaling and absorption correction
;
_exptl_crystal_colour colourless
_exptl_crystal_density_diffrn 1.768
_exptl_crystal_density_method 'not measured'
_exptl_crystal_description plate
_exptl_crystal_F_000 3824
_exptl_crystal_size_max 0.280
_exptl_crystal_size_mid 0.250
_exptl_crystal_size_min 0.040
_refine_diff_density_max 3.857
_refine_diff_density_min -2.415
_refine_ls_extinction_method none
_refine_ls_goodness_of_fit_ref 1.242
_refine_ls_hydrogen_treatment constr
_refine_ls_matrix_type full
_refine_ls_number_parameters 859
_refine_ls_number_reflns 16936
_refine_ls_number_restraints 0
_refine_ls_restrained_S_all 1.242
_refine_ls_R_factor_all 0.0745
_refine_ls_R_factor_gt 0.0513
_refine_ls_shift/su_max 0.001
_refine_ls_shift/su_mean 0.000
_refine_ls_structure_factor_coef Fsqd
_refine_ls_weighting_details 'w=1/[\s^2^(Fo^2^)+123.2411P] where P=(Fo^2^+2Fc^2^)/3'
_refine_ls_weighting_scheme calc
_refine_ls_wR_factor_gt 0.1039
_refine_ls_wR_factor_ref 0.1178
_reflns_number_gt 13720
_reflns_number_total 16936
_reflns_threshold_expression 'I > 2\s(I)'
_cod_data_source_file d2sc01966c2.cif
_cod_data_source_block PFL3P117_2
_cod_depositor_comments
;
The following automatic conversions were performed:

data item '_exptl_absorpt_correction_type' value 'Multi-Scan' was
changed to 'multi-scan' in accordance with the
/home/data/users/saulius/crontab/automatic-downloads/rss-feeds/RSC/lib/dictionaries/cif_core.dic
dictionary named 'cif_core.dic' version 2.4.2 last updated on
2011-04-26.

Automatic conversion script
Id: cif_fix_values 7556 2019-12-06 15:28:31Z antanas 

 Adding full bibliography for 1567327--1567338.cif.
;
_cod_database_code 1567337

loop_
_space_group_symop_operation_xyz
'x, y, z'
'-x, y+1/2, -z+1/2'
'-x, -y, -z'
'x, -y-1/2, z-1/2'

loop_
_atom_site_type_symbol
_atom_site_label
_atom_site_fract_x
_atom_site_fract_y
_atom_site_fract_z
_atom_site_U_iso_or_equiv
_atom_site_adp_type
_atom_site_calc_flag
_atom_site_refinement_flags_adp
_atom_site_refinement_flags_occupancy
_atom_site_refinement_flags_posn
_atom_site_occupancy
_atom_site_disorder_assembly
_atom_site_disorder_group
Au Au1 0.19707(2) 0.30271(2) 0.22457(2) 0.01819(7) Uani d . . . 1 . .
Au Au2 0.21609(2) 0.21589(2) 0.13816(2) 0.01789(7) Uani d . . . 1 . .
N N5 0.2972(4) 0.4679(3) 0.1480(2) 0.0170(13) Uani d . . . 1 . .
N N6 0.3320(4) 0.4867(4) 0.1988(3) 0.0207(14) Uani d . . . 1 . .
N N7 0.3053(4) 0.4348(3) 0.2262(3) 0.0206(14) Uani d . . . 1 . .
N N9 0.1925(4) 0.3005(3) 0.0815(2) 0.0191(13) Uani d . . . 1 . .
N N40 0.2638(4) 0.0594(4) 0.2630(2) 0.0186(13) Uani d . . . 1 . .
N N41 0.3163(4) 0.0368(4) 0.2363(3) 0.0217(14) Uani d . . . 1 . .
N N42 0.2998(4) 0.0815(3) 0.1938(3) 0.0187(13) Uani d . . . 1 . .
N N44 0.1302(4) 0.2231(3) 0.2537(2) 0.0195(13) Uani d . . . 1 . .
C C3 0.2529(5) 0.3831(4) 0.1946(3) 0.0185(15) Uani d . . . 1 . .
C C4 0.2477(5) 0.4038(4) 0.1427(3) 0.0205(11) Uani d . . . 1 . .
C C8 0.2028(5) 0.3752(4) 0.0892(3) 0.0207(16) Uani d . . . 1 . .
C C10 0.1518(6) 0.2753(4) 0.0316(3) 0.0252(18) Uani d . . . 1 . .
H H10 0.145775 0.222998 0.026065 0.03 Uiso calc U . R 1 . .
C C11 0.1186(6) 0.3216(5) -0.0116(3) 0.0273(18) Uani d . . . 1 . .
H H11 0.091004 0.301573 -0.046217 0.033 Uiso calc U . R 1 . .
C C12 0.1261(6) 0.3977(5) -0.0041(3) 0.0272(18) Uani d . . . 1 . .
H H12 0.103024 0.431114 -0.033046 0.033 Uiso calc U . R 1 . .
C C13 0.1685(5) 0.4242(4) 0.0472(3) 0.0239(17) Uani d . . . 1 . .
H H13 0.173912 0.476444 0.053471 0.029 Uiso calc U . R 1 . .
C C14 0.3219(5) 0.5139(5) 0.1086(3) 0.0237(17) Uani d . . . 1 . .
C C15 0.2790(6) 0.5821(5) 0.0945(3) 0.0261(18) Uani d . . . 1 . .
C C16 0.3082(6) 0.6281(5) 0.0604(3) 0.031(2) Uani d . . . 1 . .
H H16 0.281685 0.674855 0.049715 0.037 Uiso calc U . R 1 . .
C C17 0.3747(7) 0.6068(5) 0.0421(4) 0.037(2) Uani d . . . 1 . .
H H17 0.394075 0.639339 0.019311 0.044 Uiso calc U . R 1 . .
C C18 0.4138(6) 0.5386(5) 0.0565(3) 0.031(2) Uani d . . . 1 . .
H H18 0.459013 0.52454 0.042859 0.038 Uiso calc U . R 1 . .
C C19 0.3880(6) 0.4902(5) 0.0905(3) 0.0266(18) Uani d . . . 1 . .
C C20 0.2071(6) 0.6076(5) 0.1151(4) 0.034(2) Uani d . . . 1 . .
H H20 0.187967 0.563566 0.132054 0.041 Uiso calc U . R 1 . .
C C21 0.1310(6) 0.6351(6) 0.0698(4) 0.038(2) Uani d . . . 1 . .
H H21A 0.116729 0.598267 0.040642 0.058 Uiso calc U . R 1 . .
H H21B 0.145036 0.682718 0.055906 0.058 Uiso calc U . R 1 . .
H H21C 0.082553 0.642057 0.083826 0.058 Uiso calc U . R 1 . .
C C22 0.2362(8) 0.6670(6) 0.1585(4) 0.048(3) Uani d . . . 1 . .
H H22A 0.254919 0.711283 0.143079 0.071 Uiso calc U . R 1 . .
H H22B 0.283153 0.647494 0.18791 0.071 Uiso calc U . R 1 . .
H H22C 0.189117 0.680396 0.172546 0.071 Uiso calc U . R 1 . .
C C23 0.4345(6) 0.4168(5) 0.1080(4) 0.0298(19) Uani d . . . 1 . .
H H23 0.40239 0.387456 0.128376 0.036 Uiso calc U . R 1 . .
C C24 0.5227(7) 0.4315(8) 0.1453(7) 0.074(5) Uani d . . . 1 . .
H H24A 0.550235 0.46998 0.129569 0.112 Uiso calc U . R 1 . .
H H24B 0.555965 0.385453 0.150104 0.112 Uiso calc U . R 1 . .
H H24C 0.518731 0.448549 0.180423 0.112 Uiso calc U . R 1 . .
C C25 0.4375(13) 0.3720(7) 0.0593(6) 0.089(6) Uani d . . . 1 . .
H H25A 0.463969 0.401805 0.036998 0.133 Uiso calc U . R 1 . .
H H25B 0.379821 0.3586 0.038165 0.133 Uiso calc U . R 1 . .
H H25C 0.47056 0.326505 0.071091 0.133 Uiso calc U . R 1 . .
C C26 0.3309(5) 0.4405(4) 0.2847(3) 0.0199(16) Uani d . . . 1 . .
C C27 0.2833(5) 0.4865(4) 0.3085(3) 0.0236(17) Uani d . . . 1 . .
C C28 0.3113(5) 0.4919(5) 0.3644(3) 0.0265(18) Uani d . . . 1 . .
H H28 0.280675 0.521939 0.382416 0.032 Uiso calc U . R 1 . .
C C29 0.3825(5) 0.4548(5) 0.3943(3) 0.0259(18) Uani d . . . 1 . .
H H29 0.400556 0.460036 0.432406 0.031 Uiso calc U . R 1 . .
C C30 0.4282(6) 0.4099(5) 0.3695(3) 0.0265(18) Uani d . . . 1 . .
H H30 0.476492 0.383804 0.390838 0.032 Uiso calc U . R 1 . .
C C31 0.4042(5) 0.4025(4) 0.3138(3) 0.0209(16) Uani d . . . 1 . .
C C32 0.2030(5) 0.5265(5) 0.2765(3) 0.0269(18) Uani d . . . 1 . .
H H32 0.19776 0.521666 0.237298 0.032 Uiso calc U . R 1 . .
C C33 0.1256(6) 0.4902(5) 0.2870(4) 0.031(2) Uani d . . . 1 . .
H H33A 0.125354 0.436696 0.27911 0.047 Uiso calc U . R 1 . .
H H33B 0.074054 0.513162 0.263703 0.047 Uiso calc U . R 1 . .
H H33C 0.127864 0.497304 0.324836 0.047 Uiso calc U . R 1 . .
C C34 0.2065(6) 0.6096(5) 0.2908(4) 0.039(2) Uani d . . . 1 . .
H H34A 0.156493 0.634731 0.267445 0.058 Uiso calc U . R 1 . .
H H34B 0.25766 0.631714 0.285375 0.058 Uiso calc U . R 1 . .
H H34C 0.207696 0.615462 0.328525 0.058 Uiso calc U . R 1 . .
C C35 0.4574(5) 0.3567(4) 0.2870(3) 0.0238(17) Uani d . . . 1 . .
H H35 0.427528 0.354263 0.247533 0.029 Uiso calc U . R 1 . .
C C36 0.5423(7) 0.3921(7) 0.2946(5) 0.053(3) Uani d . . . 1 . .
H H36A 0.534804 0.442023 0.278474 0.08 Uiso calc U . R 1 . .
H H36B 0.575644 0.361428 0.27703 0.08 Uiso calc U . R 1 . .
H H36C 0.572029 0.396043 0.333179 0.08 Uiso calc U . R 1 . .
C C37 0.4681(9) 0.2780(5) 0.3092(4) 0.052(3) Uani d . . . 1 . .
H H37A 0.500214 0.24845 0.290111 0.079 Uiso calc U . R 1 . .
H H37B 0.412387 0.255365 0.304039 0.079 Uiso calc U . R 1 . .
H H37C 0.498783 0.279281 0.347735 0.079 Uiso calc U . R 1 . .
C C38 0.2386(5) 0.1334(4) 0.1918(3) 0.0186(15) Uani d . . . 1 . .
C C39 0.2137(5) 0.1188(4) 0.2371(3) 0.0205(11) Uani d . . . 1 . .
C C43 0.1457(5) 0.1488(4) 0.2573(3) 0.0196(15) Uani d . . . 1 . .
C C45 0.0657(6) 0.2504(5) 0.2691(4) 0.0300(19) Uani d . . . 1 . .
H H45 0.05465 0.302423 0.265559 0.036 Uiso calc U . R 1 . .
C C46 0.0144(6) 0.2066(5) 0.2900(4) 0.0282(18) Uani d . . . 1 . .
H H46 -0.030734 0.227976 0.300713 0.034 Uiso calc U . R 1 . .
C C47 0.0299(6) 0.1315(5) 0.2949(3) 0.0265(18) Uani d . . . 1 . .
H H47 -0.003766 0.099932 0.309728 0.032 Uiso calc U . R 1 . .
C C48 0.0955(5) 0.1020(4) 0.2779(3) 0.0217(16) Uani d . . . 1 . .
H H48 0.106221 0.04991 0.280412 0.026 Uiso calc U . R 1 . .
C C49 0.2685(5) 0.0210(4) 0.3139(3) 0.0231(17) Uani d . . . 1 . .
C C50 0.2510(6) -0.0559(5) 0.3113(3) 0.0269(18) Uani d . . . 1 . .
C C51 0.2565(6) -0.0897(5) 0.3602(4) 0.032(2) Uani d . . . 1 . .
H H51 0.245826 -0.141669 0.360932 0.038 Uiso calc U . R 1 . .
C C52 0.2772(6) -0.0498(6) 0.4080(4) 0.034(2) Uani d . . . 1 . .
H H52 0.279043 -0.074437 0.440761 0.041 Uiso calc U . R 1 . .
C C53 0.2950(6) 0.0246(5) 0.4085(3) 0.031(2) Uani d . . . 1 . .
H H53 0.310166 0.050788 0.441777 0.037 Uiso calc U . R 1 . .
C C54 0.2914(5) 0.0628(5) 0.3611(3) 0.0247(17) Uani d . . . 1 . .
C C55 0.2274(6) -0.1008(5) 0.2588(4) 0.0301(19) Uani d . . . 1 . .
H H55 0.26402 -0.083063 0.236693 0.036 Uiso calc U . R 1 . .
C C56 0.1366(6) -0.0862(6) 0.2269(4) 0.039(2) Uani d . . . 1 . .
H H56A 0.12224 -0.115962 0.193749 0.059 Uiso calc U . R 1 . .
H H56B 0.129377 -0.03315 0.21765 0.059 Uiso calc U . R 1 . .
H H56C 0.099311 -0.100029 0.248548 0.059 Uiso calc U . R 1 . .
C C57 0.2437(10) -0.1836(5) 0.2688(5) 0.063(4) Uani d . . . 1 . .
H H57A 0.245559 -0.207951 0.235365 0.094 Uiso calc U . R 1 . .
H H57B 0.198124 -0.205564 0.280997 0.094 Uiso calc U . R 1 . .
H H57C 0.297849 -0.190829 0.296604 0.094 Uiso calc U . R 1 . .
C C58 0.3136(6) 0.1455(5) 0.3648(3) 0.0296(19) Uani d . . . 1 . .
H H58 0.307121 0.164282 0.327514 0.036 Uiso calc U . R 1 . .
C C59 0.4052(6) 0.1574(6) 0.3983(4) 0.036(2) Uani d . . . 1 . .
H H59A 0.416851 0.210955 0.402819 0.055 Uiso calc U . R 1 . .
H H59B 0.443056 0.134708 0.379914 0.055 Uiso calc U . R 1 . .
H H59C 0.414531 0.13417 0.433789 0.055 Uiso calc U . R 1 . .
C C60 0.2533(8) 0.1893(6) 0.3881(4) 0.048(3) Uani d . . . 1 . .
H H60A 0.194961 0.173518 0.370451 0.072 Uiso calc U . R 1 . .
H H60B 0.258924 0.242685 0.381963 0.072 Uiso calc U . R 1 . .
H H60C 0.267167 0.179746 0.426948 0.072 Uiso calc U . R 1 . .
C C61 0.3389(5) 0.0642(4) 0.1517(3) 0.0212(16) Uani d . . . 1 . .
C C62 0.2965(6) 0.0139(4) 0.1111(3) 0.0247(17) Uani d . . . 1 . .
C C63 0.3357(6) -0.0034(5) 0.0727(3) 0.0282(19) Uani d . . . 1 . .
H H63 0.308953 -0.036847 0.044433 0.034 Uiso calc U . R 1 . .
C C64 0.4134(6) 0.0268(5) 0.0742(3) 0.0272(18) Uani d . . . 1 . .
H H64 0.439732 0.013168 0.04761 0.033 Uiso calc U . R 1 . .
C C65 0.4529(6) 0.0768(4) 0.1144(3) 0.0254(18) Uani d . . . 1 . .
H H65 0.506086 0.097293 0.114815 0.031 Uiso calc U . R 1 . .
C C66 0.4160(5) 0.0977(4) 0.1541(3) 0.0221(16) Uani d . . . 1 . .
C C67 0.2106(6) -0.0190(5) 0.1083(4) 0.030(2) Uani d . . . 1 . .
H H67 0.195279 -0.003583 0.141292 0.036 Uiso calc U . R 1 . .
C C68 0.2123(7) -0.1046(5) 0.1061(4) 0.035(2) Uani d . . . 1 . .
H H68A 0.229508 -0.120482 0.074738 0.053 Uiso calc U . R 1 . .
H H68B 0.155716 -0.124142 0.103136 0.053 Uiso calc U . R 1 . .
H H68C 0.252615 -0.123807 0.139072 0.053 Uiso calc U . R 1 . .
C C69 0.1437(7) 0.0129(6) 0.0580(4) 0.044(2) Uani d . . . 1 . .
H H69A 0.156464 -0.003803 0.025309 0.066 Uiso calc U . R 1 . .
H H69B 0.144942 0.067531 0.059558 0.066 Uiso calc U . R 1 . .
H H69C 0.087368 -0.004785 0.057508 0.066 Uiso calc U . R 1 . .
C C70 0.4599(6) 0.1536(5) 0.1969(3) 0.0268(18) Uani d . . . 1 . .
H H70 0.423564 0.162622 0.221024 0.032 Uiso calc U . R 1 . .
C C71 0.5449(7) 0.1234(7) 0.2307(5) 0.062(4) Uani d . . . 1 . .
H H71A 0.579644 0.110798 0.207149 0.093 Uiso calc U . R 1 . .
H H71B 0.535867 0.078674 0.249988 0.093 Uiso calc U . R 1 . .
H H71C 0.573878 0.161381 0.256779 0.093 Uiso calc U . R 1 . .
C C72 0.4715(8) 0.2269(5) 0.1707(4) 0.046(3) Uani d . . . 1 . .
H H72A 0.510116 0.219698 0.148837 0.068 Uiso calc U . R 1 . .
H H72B 0.495159 0.264104 0.19878 0.068 Uiso calc U . R 1 . .
H H72C 0.416574 0.24434 0.147707 0.068 Uiso calc U . R 1 . .
O O3S 0.1868(5) 0.3489(4) 0.4594(3) 0.0445(18) Uani d . . . 1 . .
C C1S 0.0460(9) 0.3820(9) 0.4091(6) 0.078(4) Uani d . . . 1 . .
H H1SA 0.013458 0.413782 0.379578 0.117 Uiso calc U . R 1 . .
H H1SB 0.032647 0.395283 0.442369 0.117 Uiso calc U . R 1 . .
H H1SC 0.031313 0.329639 0.400335 0.117 Uiso calc U . R 1 . .
C C2S 0.1377(9) 0.3931(7) 0.4168(5) 0.062(4) Uani d . . . 1 . .
H H2SA 0.151 0.379892 0.383162 0.074 Uiso calc U . R 1 . .
H H2SB 0.152098 0.446249 0.424697 0.074 Uiso calc U . R 1 . .
C C4S 0.2746(8) 0.3589(7) 0.4696(4) 0.052(3) Uani d . . . 1 . .
H H4SA 0.289363 0.411416 0.479976 0.063 Uiso calc U . R 1 . .
H H4SB 0.290301 0.348561 0.436301 0.063 Uiso calc U . R 1 . .
C C5S 0.3249(8) 0.3077(7) 0.5145(4) 0.052(3) Uani d . . . 1 . .
H H5SA 0.30811 0.25579 0.505275 0.079 Uiso calc U . R 1 . .
H H5SB 0.313386 0.32085 0.548363 0.079 Uiso calc U . R 1 . .
H H5SC 0.385438 0.313368 0.518774 0.079 Uiso calc U . R 1 . .
Cl Cl1R 0.0451(3) 0.6703(2) 0.47490(13) 0.0741(10) Uani d . . . 1 . .
Cl Cl3R 0.0192(3) 0.6283(3) 0.36372(15) 0.0815(11) Uani d . . . 1 . .
C C2R 0.0790(7) 0.6827(6) 0.4166(5) 0.045(3) Uani d . . . 1 . .
H H2RA 0.07342 0.735853 0.405853 0.054 Uiso calc U . R 1 . .
H H2RB 0.139416 0.668713 0.424844 0.054 Uiso calc U . R 1 . .
Sb Sb1N -0.02062(4) 0.41954(3) 0.11946(2) 0.02496(12) Uani d . . . 1 . .
F F2N 0.0773(3) 0.4759(3) 0.1504(2) 0.0387(13) Uani d . . . 1 . .
F F3N -0.0183(4) 0.4530(3) 0.0515(2) 0.0444(15) Uani d . . . 1 . .
F F4N -0.1171(4) 0.3636(3) 0.0879(3) 0.0475(16) Uani d . . . 1 . .
F F5N -0.0209(4) 0.3886(4) 0.1882(2) 0.0489(16) Uani d . . . 1 . .
F F6N -0.0853(3) 0.5033(3) 0.1252(2) 0.0377(13) Uani d . . . 1 . .
F F7N 0.0450(3) 0.3368(3) 0.1146(2) 0.0359(12) Uani d . . . 1 . .
Sb Sb1M 0.62972(4) 0.31927(3) 0.52908(2) 0.02479(12) Uani d . . . 1 . .
F F2M 0.7208(4) 0.3873(3) 0.5438(2) 0.0385(13) Uani d . . . 1 . .
F F3M 0.6289(4) 0.3239(3) 0.6010(2) 0.0376(13) Uani d . . . 1 . .
F F4M 0.5392(4) 0.2519(3) 0.5137(2) 0.0424(14) Uani d . . . 1 . .
F F5M 0.6303(4) 0.3151(3) 0.4569(2) 0.0391(13) Uani d . . . 1 . .
F F6M 0.7069(4) 0.2403(3) 0.5461(2) 0.0415(14) Uani d . . . 1 . .
F F7M 0.5535(4) 0.3991(3) 0.5125(2) 0.0404(13) Uani d . . . 1 . .

loop_
_atom_site_aniso_label
_atom_site_aniso_U_11
_atom_site_aniso_U_22
_atom_site_aniso_U_33
_atom_site_aniso_U_12
_atom_site_aniso_U_13
_atom_site_aniso_U_23
Au1 0.02428(16) 0.01343(13) 0.01773(14) -0.00134(11) 0.00749(11) -0.00060(10)
Au2 0.02394(16) 0.01338(13) 0.01668(13) 0.00097(11) 0.00645(11) 0.00072(10)
N5 0.021(3) 0.013(3) 0.017(3) 0.000(2) 0.006(3) 0.000(2)
N6 0.025(4) 0.018(3) 0.020(3) -0.003(3) 0.008(3) 0.000(2)
N7 0.028(4) 0.014(3) 0.020(3) -0.003(3) 0.006(3) -0.001(2)
N9 0.029(4) 0.013(3) 0.016(3) 0.001(3) 0.008(3) 0.001(2)
N40 0.021(3) 0.019(3) 0.016(3) 0.001(3) 0.006(3) 0.001(2)
N41 0.026(4) 0.021(3) 0.020(3) 0.001(3) 0.009(3) 0.003(3)
N42 0.023(4) 0.013(3) 0.020(3) 0.000(3) 0.007(3) 0.002(2)
N44 0.024(4) 0.016(3) 0.019(3) -0.005(3) 0.007(3) 0.000(2)
C3 0.021(4) 0.012(3) 0.020(4) 0.000(3) 0.002(3) -0.003(3)
C4 0.035(3) 0.010(2) 0.019(3) 0.002(2) 0.012(2) 0.0038(19)
C8 0.028(4) 0.015(3) 0.025(4) 0.002(3) 0.018(3) 0.001(3)
C10 0.041(5) 0.016(4) 0.017(4) -0.001(3) 0.007(3) -0.002(3)
C11 0.031(5) 0.027(4) 0.019(4) -0.003(4) -0.001(3) 0.000(3)
C12 0.038(5) 0.021(4) 0.022(4) 0.006(4) 0.008(4) 0.003(3)
C13 0.030(5) 0.015(4) 0.025(4) 0.000(3) 0.006(3) 0.001(3)
C14 0.028(5) 0.023(4) 0.016(4) -0.006(3) 0.002(3) 0.004(3)
C15 0.036(5) 0.021(4) 0.018(4) -0.009(4) 0.003(3) -0.001(3)
C16 0.035(5) 0.024(4) 0.029(4) -0.003(4) 0.003(4) 0.009(3)
C17 0.049(6) 0.036(5) 0.023(4) -0.007(4) 0.007(4) 0.011(4)
C18 0.029(5) 0.040(5) 0.026(4) -0.006(4) 0.010(4) 0.004(4)
C19 0.033(5) 0.027(4) 0.019(4) -0.012(4) 0.006(3) 0.002(3)
C20 0.048(6) 0.018(4) 0.031(5) 0.003(4) 0.003(4) 0.001(3)
C21 0.037(6) 0.034(5) 0.038(5) 0.007(4) 0.001(4) -0.001(4)
C22 0.058(7) 0.038(6) 0.042(6) 0.002(5) 0.007(5) -0.014(5)
C23 0.031(5) 0.032(5) 0.030(5) 0.002(4) 0.016(4) 0.005(4)
C24 0.030(6) 0.057(8) 0.120(13) 0.000(6) -0.003(7) 0.036(8)
C25 0.181(18) 0.036(7) 0.066(9) 0.033(9) 0.064(11) 0.005(6)
C26 0.024(4) 0.016(4) 0.020(4) -0.007(3) 0.008(3) -0.002(3)
C27 0.029(5) 0.019(4) 0.027(4) 0.001(3) 0.014(3) 0.001(3)
C28 0.027(5) 0.030(4) 0.024(4) -0.003(4) 0.010(3) -0.008(3)
C29 0.028(5) 0.031(4) 0.017(4) -0.002(4) 0.004(3) 0.001(3)
C30 0.030(5) 0.028(4) 0.022(4) -0.005(4) 0.007(3) 0.000(3)
C31 0.019(4) 0.016(4) 0.026(4) -0.001(3) 0.005(3) 0.003(3)
C32 0.028(5) 0.022(4) 0.027(4) -0.001(3) 0.001(3) -0.003(3)
C33 0.030(5) 0.029(5) 0.036(5) -0.003(4) 0.011(4) 0.004(4)
C34 0.033(5) 0.027(5) 0.054(6) -0.001(4) 0.010(5) -0.002(4)
C35 0.027(4) 0.018(4) 0.025(4) -0.001(3) 0.006(3) -0.005(3)
C36 0.038(6) 0.056(7) 0.076(8) -0.017(5) 0.031(6) -0.035(6)
C37 0.085(9) 0.022(5) 0.043(6) 0.011(5) 0.007(6) -0.003(4)
C38 0.020(4) 0.017(3) 0.019(4) 0.000(3) 0.006(3) -0.004(3)
C39 0.035(3) 0.010(2) 0.019(3) 0.002(2) 0.012(2) 0.0038(19)
C43 0.024(4) 0.018(4) 0.015(3) -0.002(3) 0.003(3) -0.003(3)
C45 0.033(5) 0.022(4) 0.038(5) 0.008(4) 0.015(4) 0.004(4)
C46 0.026(4) 0.027(4) 0.038(5) 0.001(4) 0.019(4) 0.001(4)
C47 0.029(5) 0.027(4) 0.026(4) -0.003(4) 0.011(4) 0.003(3)
C48 0.025(4) 0.019(4) 0.024(4) -0.002(3) 0.010(3) 0.001(3)
C49 0.026(4) 0.023(4) 0.021(4) 0.007(3) 0.008(3) 0.009(3)
C50 0.032(5) 0.021(4) 0.031(4) 0.003(3) 0.013(4) 0.006(3)
C51 0.031(5) 0.031(5) 0.033(5) 0.000(4) 0.009(4) 0.013(4)
C52 0.033(5) 0.046(6) 0.025(4) 0.001(4) 0.010(4) 0.014(4)
C53 0.030(5) 0.042(5) 0.022(4) 0.000(4) 0.009(4) 0.003(4)
C54 0.020(4) 0.033(4) 0.021(4) 0.002(3) 0.005(3) 0.003(3)
C55 0.033(5) 0.024(4) 0.039(5) -0.007(4) 0.018(4) -0.001(4)
C56 0.036(6) 0.053(6) 0.028(5) -0.015(5) 0.008(4) -0.002(4)
C57 0.111(11) 0.017(5) 0.059(7) -0.004(6) 0.023(7) -0.005(5)
C58 0.032(5) 0.034(5) 0.020(4) -0.003(4) 0.003(4) -0.004(3)
C59 0.037(6) 0.042(5) 0.024(4) -0.006(4) -0.001(4) 0.003(4)
C60 0.064(7) 0.045(6) 0.032(5) 0.005(5) 0.011(5) -0.015(5)
C61 0.034(5) 0.012(3) 0.018(4) 0.004(3) 0.009(3) 0.002(3)
C62 0.036(5) 0.021(4) 0.018(4) 0.003(3) 0.008(3) 0.001(3)
C63 0.042(5) 0.021(4) 0.019(4) 0.003(4) 0.004(4) 0.000(3)
C64 0.037(5) 0.024(4) 0.023(4) 0.011(4) 0.013(4) 0.003(3)
C65 0.032(5) 0.017(4) 0.032(4) 0.007(3) 0.017(4) 0.008(3)
C66 0.030(5) 0.013(3) 0.023(4) 0.002(3) 0.008(3) 0.003(3)
C67 0.045(6) 0.020(4) 0.029(4) -0.010(4) 0.015(4) -0.010(3)
C68 0.051(6) 0.020(4) 0.038(5) -0.006(4) 0.017(5) -0.006(4)
C69 0.034(6) 0.041(6) 0.051(6) -0.003(5) 0.003(5) 0.006(5)
C70 0.029(5) 0.023(4) 0.028(4) 0.004(3) 0.007(4) -0.002(3)
C71 0.045(7) 0.051(7) 0.070(8) 0.016(6) -0.013(6) -0.029(6)
C72 0.070(8) 0.023(5) 0.051(6) -0.013(5) 0.029(6) -0.006(4)
O3S 0.052(5) 0.044(4) 0.039(4) -0.009(3) 0.016(3) 0.008(3)
C1S 0.061(9) 0.087(11) 0.073(10) 0.020(8) -0.002(7) 0.030(8)
C2S 0.099(11) 0.050(7) 0.037(6) -0.010(7) 0.019(7) 0.010(5)
C4S 0.067(8) 0.057(7) 0.042(6) -0.033(6) 0.032(6) -0.023(5)
C5S 0.070(8) 0.064(7) 0.030(5) -0.029(6) 0.022(5) -0.022(5)
Cl1R 0.082(3) 0.096(3) 0.0466(17) 0.006(2) 0.0220(17) 0.0067(17)
Cl3R 0.074(2) 0.106(3) 0.056(2) 0.005(2) 0.0069(17) -0.025(2)
C2R 0.040(6) 0.043(6) 0.061(7) -0.006(5) 0.027(5) -0.007(5)
Sb1N 0.0260(3) 0.0240(3) 0.0252(3) 0.0026(2) 0.0080(2) -0.0014(2)
F2N 0.033(3) 0.034(3) 0.046(3) -0.004(2) 0.007(2) -0.004(2)
F3N 0.059(4) 0.049(3) 0.026(3) 0.016(3) 0.013(3) 0.007(2)
F4N 0.031(3) 0.038(3) 0.074(4) -0.003(3) 0.016(3) -0.025(3)
F5N 0.058(4) 0.060(4) 0.038(3) 0.007(3) 0.029(3) 0.013(3)
F6N 0.037(3) 0.029(3) 0.047(3) 0.001(2) 0.012(3) -0.012(2)
F7N 0.030(3) 0.030(3) 0.050(3) 0.007(2) 0.015(2) 0.005(2)
Sb1M 0.0319(3) 0.0196(3) 0.0262(3) -0.0009(2) 0.0134(2) -0.0024(2)
F2M 0.043(3) 0.033(3) 0.043(3) -0.012(2) 0.018(3) -0.011(2)
F3M 0.050(3) 0.037(3) 0.031(3) 0.000(3) 0.019(3) -0.001(2)
F4M 0.038(3) 0.036(3) 0.056(4) -0.011(3) 0.019(3) -0.008(3)
F5M 0.056(4) 0.036(3) 0.028(3) -0.004(3) 0.017(3) -0.006(2)
F6M 0.045(3) 0.033(3) 0.048(3) 0.010(3) 0.015(3) -0.002(2)
F7M 0.048(4) 0.035(3) 0.040(3) 0.013(3) 0.014(3) 0.000(2)

loop_
_atom_type_symbol
_atom_type_description
_atom_type_scat_dispersion_real
_atom_type_scat_dispersion_imag
_atom_type_scat_source
C C 0.0033 0.0016 'International Tables Vol C Tables 4.2.6.8 and 6.1.1.4'
H H 0.0000 0.0000 'International Tables Vol C Tables 4.2.6.8 and 6.1.1.4'
Au Au -2.0133 8.8022 'International Tables Vol C Tables 4.2.6.8 and 6.1.1.4'
Cl Cl 0.1484 0.1585 'International Tables Vol C Tables 4.2.6.8 and 6.1.1.4'
F F 0.0171 0.0103 'International Tables Vol C Tables 4.2.6.8 and 6.1.1.4'
N N 0.0061 0.0033 'International Tables Vol C Tables 4.2.6.8 and 6.1.1.4'
O O 0.0106 0.0060 'International Tables Vol C Tables 4.2.6.8 and 6.1.1.4'
Sb Sb -0.5866 1.5461 'International Tables Vol C Tables 4.2.6.8 and 6.1.1.4'

loop_
_geom_angle_atom_site_label_1
_geom_angle_atom_site_label_2
_geom_angle_atom_site_label_3
_geom_angle_site_symmetry_1
_geom_angle_site_symmetry_3
_geom_angle
_geom_angle_publ_flag
C3 Au1 N44 . . 175.7(3) ?
C3 Au1 Au2 . . 85.3(2) ?
N44 Au1 Au2 . . 96.00(17) ?
C38 Au2 N9 . . 179.2(3) ?
C38 Au2 Au1 . . 84.1(2) ?
N9 Au2 Au1 . . 96.76(17) ?
N6 N5 C4 . . 112.4(6) ?
N6 N5 C14 . . 115.1(6) ?
C4 N5 C14 . . 132.3(6) ?
N5 N6 N7 . . 103.9(6) ?
N6 N7 C3 . . 114.1(6) ?
N6 N7 C26 . . 118.0(6) ?
C3 N7 C26 . . 127.8(6) ?
C10 N9 C8 . . 118.5(7) ?
C10 N9 Au2 . . 111.9(5) ?
C8 N9 Au2 . . 129.0(5) ?
N41 N40 C39 . . 111.7(6) ?
N41 N40 C49 . . 117.1(6) ?
C39 N40 C49 . . 131.1(6) ?
N40 N41 N42 . . 104.1(6) ?
N41 N42 C38 . . 114.4(6) ?
N41 N42 C61 . . 117.9(6) ?
C38 N42 C61 . . 127.1(6) ?
C45 N44 C43 . . 119.2(7) ?
C45 N44 Au1 . . 114.5(5) ?
C43 N44 Au1 . . 126.3(5) ?
N7 C3 C4 . . 104.5(7) ?
N7 C3 Au1 . . 123.0(5) ?
C4 C3 Au1 . . 132.5(6) ?
C3 C4 N5 . . 105.1(6) ?
C3 C4 C8 . . 134.7(7) ?
N5 C4 C8 . . 120.2(6) ?
N9 C8 C13 . . 120.4(7) ?
N9 C8 C4 . . 119.5(7) ?
C13 C8 C4 . . 120.0(7) ?
N9 C10 C11 . . 123.2(7) ?
N9 C10 H10 . . 118.4 ?
C11 C10 H10 . . 118.4 ?
C10 C11 C12 . . 119.0(8) ?
C10 C11 H11 . . 120.5 ?
C12 C11 H11 . . 120.5 ?
C11 C12 C13 . . 118.3(8) ?
C11 C12 H12 . . 120.9 ?
C13 C12 H12 . . 120.9 ?
C8 C13 C12 . . 120.6(7) ?
C8 C13 H13 . . 119.7 ?
C12 C13 H13 . . 119.7 ?
C19 C14 C15 . . 124.7(8) ?
C19 C14 N5 . . 118.5(7) ?
C15 C14 N5 . . 116.7(7) ?
C16 C15 C14 . . 115.8(8) ?
C16 C15 C20 . . 120.0(8) ?
C14 C15 C20 . . 124.2(7) ?
C17 C16 C15 . . 121.1(8) ?
C17 C16 H16 . . 119.4 ?
C15 C16 H16 . . 119.4 ?
C16 C17 C18 . . 120.7(8) ?
C16 C17 H17 . . 119.7 ?
C18 C17 H17 . . 119.7 ?
C17 C18 C19 . . 121.2(9) ?
C17 C18 H18 . . 119.4 ?
C19 C18 H18 . . 119.4 ?
C14 C19 C18 . . 116.4(8) ?
C14 C19 C23 . . 123.0(7) ?
C18 C19 C23 . . 120.5(8) ?
C15 C20 C22 . . 111.2(8) ?
C15 C20 C21 . . 112.5(8) ?
C22 C20 C21 . . 110.7(8) ?
C15 C20 H20 . . 107.4 ?
C22 C20 H20 . . 107.4 ?
C21 C20 H20 . . 107.4 ?
C20 C21 H21A . . 109.5 ?
C20 C21 H21B . . 109.5 ?
H21A C21 H21B . . 109.5 ?
C20 C21 H21C . . 109.5 ?
H21A C21 H21C . . 109.5 ?
H21B C21 H21C . . 109.5 ?
C20 C22 H22A . . 109.5 ?
C20 C22 H22B . . 109.5 ?
H22A C22 H22B . . 109.5 ?
C20 C22 H22C . . 109.5 ?
H22A C22 H22C . . 109.5 ?
H22B C22 H22C . . 109.5 ?
C25 C23 C24 . . 111.4(11) ?
C25 C23 C19 . . 110.3(8) ?
C24 C23 C19 . . 110.3(8) ?
C25 C23 H23 . . 108.3 ?
C24 C23 H23 . . 108.3 ?
C19 C23 H23 . . 108.3 ?
C23 C24 H24A . . 109.5 ?
C23 C24 H24B . . 109.5 ?
H24A C24 H24B . . 109.5 ?
C23 C24 H24C . . 109.5 ?
H24A C24 H24C . . 109.5 ?
H24B C24 H24C . . 109.5 ?
C23 C25 H25A . . 109.5 ?
C23 C25 H25B . . 109.5 ?
H25A C25 H25B . . 109.5 ?
C23 C25 H25C . . 109.5 ?
H25A C25 H25C . . 109.5 ?
H25B C25 H25C . . 109.5 ?
C27 C26 C31 . . 123.8(7) ?
C27 C26 N7 . . 118.2(7) ?
C31 C26 N7 . . 117.9(7) ?
C28 C27 C26 . . 116.2(8) ?
C28 C27 C32 . . 120.4(7) ?
C26 C27 C32 . . 123.3(7) ?
C29 C28 C27 . . 121.5(8) ?
C29 C28 H28 . . 119.3 ?
C27 C28 H28 . . 119.3 ?
C28 C29 C30 . . 120.9(8) ?
C28 C29 H29 . . 119.6 ?
C30 C29 H29 . . 119.6 ?
C29 C30 C31 . . 120.6(8) ?
C29 C30 H30 . . 119.7 ?
C31 C30 H30 . . 119.7 ?
C30 C31 C26 . . 117.0(7) ?
C30 C31 C35 . . 120.1(7) ?
C26 C31 C35 . . 122.9(7) ?
C27 C32 C33 . . 110.1(7) ?
C27 C32 C34 . . 111.2(7) ?
C33 C32 C34 . . 110.3(8) ?
C27 C32 H32 . . 108.4 ?
C33 C32 H32 . . 108.4 ?
C34 C32 H32 . . 108.4 ?
C32 C33 H33A . . 109.5 ?
C32 C33 H33B . . 109.5 ?
H33A C33 H33B . . 109.5 ?
C32 C33 H33C . . 109.5 ?
H33A C33 H33C . . 109.5 ?
H33B C33 H33C . . 109.5 ?
C32 C34 H34A . . 109.5 ?
C32 C34 H34B . . 109.5 ?
H34A C34 H34B . . 109.5 ?
C32 C34 H34C . . 109.5 ?
H34A C34 H34C . . 109.5 ?
H34B C34 H34C . . 109.5 ?
C36 C35 C31 . . 111.0(7) ?
C36 C35 C37 . . 110.1(9) ?
C31 C35 C37 . . 110.6(8) ?
C36 C35 H35 . . 108.4 ?
C31 C35 H35 . . 108.4 ?
C37 C35 H35 . . 108.4 ?
C35 C36 H36A . . 109.5 ?
C35 C36 H36B . . 109.5 ?
H36A C36 H36B . . 109.5 ?
C35 C36 H36C . . 109.5 ?
H36A C36 H36C . . 109.5 ?
H36B C36 H36C . . 109.5 ?
C35 C37 H37A . . 109.5 ?
C35 C37 H37B . . 109.5 ?
H37A C37 H37B . . 109.5 ?
C35 C37 H37C . . 109.5 ?
H37A C37 H37C . . 109.5 ?
H37B C37 H37C . . 109.5 ?
N42 C38 C39 . . 104.0(7) ?
N42 C38 Au2 . . 121.2(5) ?
C39 C38 Au2 . . 134.1(6) ?
C38 C39 N40 . . 105.8(7) ?
C38 C39 C43 . . 133.1(7) ?
N40 C39 C43 . . 120.9(6) ?
N44 C43 C48 . . 119.9(7) ?
N44 C43 C39 . . 118.7(7) ?
C48 C43 C39 . . 121.3(7) ?
N44 C45 C46 . . 123.1(8) ?
N44 C45 H45 . . 118.5 ?
C46 C45 H45 . . 118.5 ?
C47 C46 C45 . . 118.5(8) ?
C47 C46 H46 . . 120.7 ?
C45 C46 H46 . . 120.7 ?
C46 C47 C48 . . 119.1(8) ?
C46 C47 H47 . . 120.5 ?
C48 C47 H47 . . 120.5 ?
C47 C48 C43 . . 120.1(7) ?
C47 C48 H48 . . 120.0 ?
C43 C48 H48 . . 120.0 ?
C54 C49 C50 . . 124.6(7) ?
C54 C49 N40 . . 117.9(7) ?
C50 C49 N40 . . 117.4(7) ?
C51 C50 C49 . . 115.4(8) ?
C51 C50 C55 . . 121.1(8) ?
C49 C50 C55 . . 123.5(7) ?
C50 C51 C52 . . 121.8(9) ?
C50 C51 H51 . . 119.1 ?
C52 C51 H51 . . 119.1 ?
C53 C52 C51 . . 120.6(8) ?
C53 C52 H52 . . 119.7 ?
C51 C52 H52 . . 119.7 ?
C52 C53 C54 . . 121.3(9) ?
C52 C53 H53 . . 119.4 ?
C54 C53 H53 . . 119.4 ?
C49 C54 C53 . . 116.3(8) ?
C49 C54 C58 . . 125.3(7) ?
C53 C54 C58 . . 118.5(8) ?
C56 C55 C57 . . 111.2(9) ?
C56 C55 C50 . . 110.5(8) ?
C57 C55 C50 . . 112.0(8) ?
C56 C55 H55 . . 107.6 ?
C57 C55 H55 . . 107.6 ?
C50 C55 H55 . . 107.6 ?
C55 C56 H56A . . 109.5 ?
C55 C56 H56B . . 109.5 ?
H56A C56 H56B . . 109.5 ?
C55 C56 H56C . . 109.5 ?
H56A C56 H56C . . 109.5 ?
H56B C56 H56C . . 109.5 ?
C55 C57 H57A . . 109.5 ?
C55 C57 H57B . . 109.5 ?
H57A C57 H57B . . 109.5 ?
C55 C57 H57C . . 109.5 ?
H57A C57 H57C . . 109.5 ?
H57B C57 H57C . . 109.5 ?
C54 C58 C59 . . 110.7(8) ?
C54 C58 C60 . . 110.6(8) ?
C59 C58 C60 . . 110.9(8) ?
C54 C58 H58 . . 108.2 ?
C59 C58 H58 . . 108.2 ?
C60 C58 H58 . . 108.2 ?
C58 C59 H59A . . 109.5 ?
C58 C59 H59B . . 109.5 ?
H59A C59 H59B . . 109.5 ?
C58 C59 H59C . . 109.5 ?
H59A C59 H59C . . 109.5 ?
H59B C59 H59C . . 109.5 ?
C58 C60 H60A . . 109.5 ?
C58 C60 H60B . . 109.5 ?
H60A C60 H60B . . 109.5 ?
C58 C60 H60C . . 109.5 ?
H60A C60 H60C . . 109.5 ?
H60B C60 H60C . . 109.5 ?
C66 C61 C62 . . 124.0(7) ?
C66 C61 N42 . . 118.4(7) ?
C62 C61 N42 . . 117.7(7) ?
C63 C62 C61 . . 116.7(8) ?
C63 C62 C67 . . 120.7(8) ?
C61 C62 C67 . . 122.6(7) ?
C62 C63 C64 . . 121.4(8) ?
C62 C63 H63 . . 119.3 ?
C64 C63 H63 . . 119.3 ?
C63 C64 C65 . . 120.4(8) ?
C63 C64 H64 . . 119.8 ?
C65 C64 H64 . . 119.8 ?
C64 C65 C66 . . 121.2(8) ?
C64 C65 H65 . . 119.4 ?
C66 C65 H65 . . 119.4 ?
C61 C66 C65 . . 116.3(7) ?
C61 C66 C70 . . 123.7(7) ?
C65 C66 C70 . . 120.0(8) ?
C62 C67 C68 . . 111.4(8) ?
C62 C67 C69 . . 108.8(7) ?
C68 C67 C69 . . 110.7(8) ?
C62 C67 H67 . . 108.6 ?
C68 C67 H67 . . 108.6 ?
C69 C67 H67 . . 108.6 ?
C67 C68 H68A . . 109.5 ?
C67 C68 H68B . . 109.5 ?
H68A C68 H68B . . 109.5 ?
C67 C68 H68C . . 109.5 ?
H68A C68 H68C . . 109.5 ?
H68B C68 H68C . . 109.5 ?
C67 C69 H69A . . 109.5 ?
C67 C69 H69B . . 109.5 ?
H69A C69 H69B . . 109.5 ?
C67 C69 H69C . . 109.5 ?
H69A C69 H69C . . 109.5 ?
H69B C69 H69C . . 109.5 ?
C66 C70 C72 . . 110.1(7) ?
C66 C70 C71 . . 110.5(7) ?
C72 C70 C71 . . 110.5(9) ?
C66 C70 H70 . . 108.5 ?
C72 C70 H70 . . 108.5 ?
C71 C70 H70 . . 108.5 ?
C70 C71 H71A . . 109.5 ?
C70 C71 H71B . . 109.5 ?
H71A C71 H71B . . 109.5 ?
C70 C71 H71C . . 109.5 ?
H71A C71 H71C . . 109.5 ?
H71B C71 H71C . . 109.5 ?
C70 C72 H72A . . 109.5 ?
C70 C72 H72B . . 109.5 ?
H72A C72 H72B . . 109.5 ?
C70 C72 H72C . . 109.5 ?
H72A C72 H72C . . 109.5 ?
H72B C72 H72C . . 109.5 ?
C2S O3S C4S . . 113.7(9) ?
C2S C1S H1SA . . 109.5 ?
C2S C1S H1SB . . 109.5 ?
H1SA C1S H1SB . . 109.5 ?
C2S C1S H1SC . . 109.5 ?
H1SA C1S H1SC . . 109.5 ?
H1SB C1S H1SC . . 109.5 ?
O3S C2S C1S . . 111.3(10) ?
O3S C2S H2SA . . 109.4 ?
C1S C2S H2SA . . 109.4 ?
O3S C2S H2SB . . 109.4 ?
C1S C2S H2SB . . 109.4 ?
H2SA C2S H2SB . . 108.0 ?
O3S C4S C5S . . 111.6(9) ?
O3S C4S H4SA . . 109.3 ?
C5S C4S H4SA . . 109.3 ?
O3S C4S H4SB . . 109.3 ?
C5S C4S H4SB . . 109.3 ?
H4SA C4S H4SB . . 108.0 ?
C4S C5S H5SA . . 109.5 ?
C4S C5S H5SB . . 109.5 ?
H5SA C5S H5SB . . 109.5 ?
C4S C5S H5SC . . 109.5 ?
H5SA C5S H5SC . . 109.5 ?
H5SB C5S H5SC . . 109.5 ?
Cl3R C2R Cl1R . . 110.7(6) ?
Cl3R C2R H2RA . . 109.5 ?
Cl1R C2R H2RA . . 109.5 ?
Cl3R C2R H2RB . . 109.5 ?
Cl1R C2R H2RB . . 109.5 ?
H2RA C2R H2RB . . 108.1 ?
F4N Sb1N F7N . . 88.9(2) ?
F4N Sb1N F5N . . 91.1(3) ?
F7N Sb1N F5N . . 89.6(3) ?
F4N Sb1N F3N . . 90.5(3) ?
F7N Sb1N F3N . . 91.0(2) ?
F5N Sb1N F3N . . 178.3(3) ?
F4N Sb1N F6N . . 91.8(2) ?
F7N Sb1N F6N . . 179.2(3) ?
F5N Sb1N F6N . . 90.1(3) ?
F3N Sb1N F6N . . 89.3(3) ?
F4N Sb1N F2N . . 179.1(3) ?
F7N Sb1N F2N . . 90.6(2) ?
F5N Sb1N F2N . . 89.7(3) ?
F3N Sb1N F2N . . 88.7(3) ?
F6N Sb1N F2N . . 88.6(2) ?
F6M Sb1M F7M . . 179.3(3) ?
F6M Sb1M F3M . . 90.1(2) ?
F7M Sb1M F3M . . 89.7(2) ?
F6M Sb1M F4M . . 90.5(3) ?
F7M Sb1M F4M . . 90.1(3) ?
F3M Sb1M F4M . . 90.2(3) ?
F6M Sb1M F5M . . 90.2(3) ?
F7M Sb1M F5M . . 90.0(2) ?
F3M Sb1M F5M . . 179.7(3) ?
F4M Sb1M F5M . . 89.9(3) ?
F6M Sb1M F2M . . 89.6(3) ?
F7M Sb1M F2M . . 89.7(3) ?
F3M Sb1M F2M . . 90.4(2) ?
F4M Sb1M F2M . . 179.4(3) ?
F5M Sb1M F2M . . 89.5(2) ?

loop_
_geom_bond_atom_site_label_1
_geom_bond_atom_site_label_2
_geom_bond_site_symmetry_2
_geom_bond_distance
_geom_bond_publ_flag
Au1 C3 . 1.988(8) ?
Au1 N44 . 2.078(6) ?
Au1 Au2 . 2.8212(4) ?
Au2 C38 . 1.990(8) ?
Au2 N9 . 2.069(6) ?
N5 N6 . 1.317(9) ?
N5 C4 . 1.395(10) ?
N5 C14 . 1.461(10) ?
N6 N7 . 1.323(9) ?
N7 C3 . 1.365(9) ?
N7 C26 . 1.455(10) ?
N9 C10 . 1.351(10) ?
N9 C8 . 1.357(9) ?
N40 N41 . 1.321(9) ?
N40 C39 . 1.394(9) ?
N40 C49 . 1.470(9) ?
N41 N42 . 1.325(9) ?
N42 C38 . 1.364(10) ?
N42 C61 . 1.456(10) ?
N44 C45 . 1.338(11) ?
N44 C43 . 1.356(10) ?
C3 C4 . 1.375(10) ?
C4 C8 . 1.462(11) ?
C8 C13 . 1.385(11) ?
C10 C11 . 1.374(11) ?
C10 H10 . 0.95 ?
C11 C12 . 1.378(12) ?
C11 H11 . 0.95 ?
C12 C13 . 1.394(11) ?
C12 H12 . 0.95 ?
C13 H13 . 0.95 ?
C14 C19 . 1.377(12) ?
C14 C15 . 1.407(12) ?
C15 C16 . 1.395(11) ?
C15 C20 . 1.509(13) ?
C16 C17 . 1.373(14) ?
C16 H16 . 0.95 ?
C17 C18 . 1.383(13) ?
C17 H17 . 0.95 ?
C18 C19 . 1.390(11) ?
C18 H18 . 0.95 ?
C19 C23 . 1.525(12) ?
C20 C22 . 1.522(13) ?
C20 C21 . 1.529(13) ?
C20 H20 . 1.0 ?
C21 H21A . 0.98 ?
C21 H21B . 0.98 ?
C21 H21C . 0.98 ?
C22 H22A . 0.98 ?
C22 H22B . 0.98 ?
C22 H22C . 0.98 ?
C23 C25 . 1.511(15) ?
C23 C24 . 1.519(15) ?
C23 H23 . 1.0 ?
C24 H24A . 0.98 ?
C24 H24B . 0.98 ?
C24 H24C . 0.98 ?
C25 H25A . 0.98 ?
C25 H25B . 0.98 ?
C25 H25C . 0.98 ?
C26 C27 . 1.402(11) ?
C26 C31 . 1.402(11) ?
C27 C28 . 1.391(11) ?
C27 C32 . 1.523(12) ?
C28 C29 . 1.377(12) ?
C28 H28 . 0.95 ?
C29 C30 . 1.384(12) ?
C29 H29 . 0.95 ?
C30 C31 . 1.388(11) ?
C30 H30 . 0.95 ?
C31 C35 . 1.513(11) ?
C32 C33 . 1.529(12) ?
C32 C34 . 1.532(12) ?
C32 H32 . 1.0 ?
C33 H33A . 0.98 ?
C33 H33B . 0.98 ?
C33 H33C . 0.98 ?
C34 H34A . 0.98 ?
C34 H34B . 0.98 ?
C34 H34C . 0.98 ?
C35 C36 . 1.500(13) ?
C35 C37 . 1.515(12) ?
C35 H35 . 1.0 ?
C36 H36A . 0.98 ?
C36 H36B . 0.98 ?
C36 H36C . 0.98 ?
C37 H37A . 0.98 ?
C37 H37B . 0.98 ?
C37 H37C . 0.98 ?
C38 C39 . 1.379(10) ?
C39 C43 . 1.476(11) ?
C43 C48 . 1.390(11) ?
C45 C46 . 1.377(12) ?
C45 H45 . 0.95 ?
C46 C47 . 1.371(12) ?
C46 H46 . 0.95 ?
C47 C48 . 1.389(11) ?
C47 H47 . 0.95 ?
C48 H48 . 0.95 ?
C49 C54 . 1.392(12) ?
C49 C50 . 1.408(11) ?
C50 C51 . 1.383(11) ?
C50 C55 . 1.532(12) ?
C51 C52 . 1.386(13) ?
C51 H51 . 0.95 ?
C52 C53 . 1.366(13) ?
C52 H52 . 0.95 ?
C53 C54 . 1.393(11) ?
C53 H53 . 0.95 ?
C54 C58 . 1.524(12) ?
C55 C56 . 1.509(13) ?
C55 C57 . 1.518(13) ?
C55 H55 . 1.0 ?
C56 H56A . 0.98 ?
C56 H56B . 0.98 ?
C56 H56C . 0.98 ?
C57 H57A . 0.98 ?
C57 H57B . 0.98 ?
C57 H57C . 0.98 ?
C58 C59 . 1.524(12) ?
C58 C60 . 1.527(13) ?
C58 H58 . 1.0 ?
C59 H59A . 0.98 ?
C59 H59B . 0.98 ?
C59 H59C . 0.98 ?
C60 H60A . 0.98 ?
C60 H60B . 0.98 ?
C60 H60C . 0.98 ?
C61 C66 . 1.393(12) ?
C61 C62 . 1.407(11) ?
C62 C63 . 1.375(12) ?
C62 C67 . 1.519(12) ?
C63 C64 . 1.383(13) ?
C63 H63 . 0.95 ?
C64 C65 . 1.385(12) ?
C64 H64 . 0.95 ?
C65 C66 . 1.395(11) ?
C65 H65 . 0.95 ?
C66 C70 . 1.514(11) ?
C67 C68 . 1.537(11) ?
C67 C69 . 1.552(13) ?
C67 H67 . 1.0 ?
C68 H68A . 0.98 ?
C68 H68B . 0.98 ?
C68 H68C . 0.98 ?
C69 H69A . 0.98 ?
C69 H69B . 0.98 ?
C69 H69C . 0.98 ?
C70 C72 . 1.516(12) ?
C70 C71 . 1.522(13) ?
C70 H70 . 1.0 ?
C71 H71A . 0.98 ?
C71 H71B . 0.98 ?
C71 H71C . 0.98 ?
C72 H72A . 0.98 ?
C72 H72B . 0.98 ?
C72 H72C . 0.98 ?
O3S C2S . 1.408(14) ?
O3S C4S . 1.408(13) ?
C1S C2S . 1.483(19) ?
C1S H1SA . 0.98 ?
C1S H1SB . 0.98 ?
C1S H1SC . 0.98 ?
C2S H2SA . 0.99 ?
C2S H2SB . 0.99 ?
C4S C5S . 1.525(17) ?
C4S H4SA . 0.99 ?
C4S H4SB . 0.99 ?
C5S H5SA . 0.98 ?
C5S H5SB . 0.98 ?
C5S H5SC . 0.98 ?
Cl1R C2R . 1.774(11) ?
Cl3R C2R . 1.736(11) ?
C2R H2RA . 0.99 ?
C2R H2RB . 0.99 ?
Sb1N F4N . 1.859(6) ?
Sb1N F7N . 1.864(5) ?
Sb1N F5N . 1.868(5) ?
Sb1N F3N . 1.873(5) ?
Sb1N F6N . 1.874(5) ?
Sb1N F2N . 1.877(5) ?
Sb1M F6M . 1.870(5) ?
Sb1M F7M . 1.872(5) ?
Sb1M F3M . 1.872(5) ?
Sb1M F4M . 1.872(5) ?
Sb1M F5M . 1.876(5) ?
Sb1M F2M . 1.888(5) ?

loop_
_geom_torsion_atom_site_label_1
_geom_torsion_atom_site_label_2
_geom_torsion_atom_site_label_3
_geom_torsion_atom_site_label_4
_geom_torsion_site_symmetry_1
_geom_torsion_site_symmetry_2
_geom_torsion_site_symmetry_3
_geom_torsion_site_symmetry_4
_geom_torsion
_geom_torsion_publ_flag
C4 N5 N6 N7 . . . . 0.3(8) ?
C14 N5 N6 N7 . . . . -175.6(6) ?
N5 N6 N7 C3 . . . . -1.0(9) ?
N5 N6 N7 C26 . . . . -178.3(6) ?
C39 N40 N41 N42 . . . . 0.0(8) ?
C49 N40 N41 N42 . . . . -178.5(6) ?
N40 N41 N42 C38 . . . . 0.6(8) ?
N40 N41 N42 C61 . . . . -171.2(6) ?
N6 N7 C3 C4 . . . . 1.2(9) ?
C26 N7 C3 C4 . . . . 178.2(7) ?
N6 N7 C3 Au1 . . . . -175.7(5) ?
C26 N7 C3 Au1 . . . . 1.3(11) ?
N7 C3 C4 N5 . . . . -0.9(8) ?
Au1 C3 C4 N5 . . . . 175.6(6) ?
N7 C3 C4 C8 . . . . -179.1(9) ?
Au1 C3 C4 C8 . . . . -2.6(15) ?
N6 N5 C4 C3 . . . . 0.4(9) ?
C14 N5 C4 C3 . . . . 175.5(8) ?
N6 N5 C4 C8 . . . . 178.9(7) ?
C14 N5 C4 C8 . . . . -6.0(13) ?
C10 N9 C8 C13 . . . . 3.1(12) ?
Au2 N9 C8 C13 . . . . -167.5(6) ?
C10 N9 C8 C4 . . . . -179.2(7) ?
Au2 N9 C8 C4 . . . . 10.3(11) ?
C3 C4 C8 N9 . . . . -35.9(14) ?
N5 C4 C8 N9 . . . . 146.1(7) ?
C3 C4 C8 C13 . . . . 141.8(9) ?
N5 C4 C8 C13 . . . . -36.1(11) ?
C8 N9 C10 C11 . . . . -1.4(13) ?
Au2 N9 C10 C11 . . . . 170.8(7) ?
N9 C10 C11 C12 . . . . -0.7(14) ?
C10 C11 C12 C13 . . . . 1.1(14) ?
N9 C8 C13 C12 . . . . -2.7(13) ?
C4 C8 C13 C12 . . . . 179.5(8) ?
C11 C12 C13 C8 . . . . 0.6(13) ?
N6 N5 C14 C19 . . . . 94.4(9) ?
C4 N5 C14 C19 . . . . -80.6(11) ?
N6 N5 C14 C15 . . . . -81.8(9) ?
C4 N5 C14 C15 . . . . 103.2(10) ?
C19 C14 C15 C16 . . . . -1.1(12) ?
N5 C14 C15 C16 . . . . 174.8(7) ?
C19 C14 C15 C20 . . . . -179.5(8) ?
N5 C14 C15 C20 . . . . -3.6(12) ?
C14 C15 C16 C17 . . . . 0.2(13) ?
C20 C15 C16 C17 . . . . 178.6(8) ?
C15 C16 C17 C18 . . . . 0.9(14) ?
C16 C17 C18 C19 . . . . -1.1(14) ?
C15 C14 C19 C18 . . . . 0.9(12) ?
N5 C14 C19 C18 . . . . -174.9(7) ?
C15 C14 C19 C23 . . . . 178.2(8) ?
N5 C14 C19 C23 . . . . 2.3(12) ?
C17 C18 C19 C14 . . . . 0.2(13) ?
C17 C18 C19 C23 . . . . -177.1(8) ?
C16 C15 C20 C22 . . . . -74.4(10) ?
C14 C15 C20 C22 . . . . 104.0(10) ?
C16 C15 C20 C21 . . . . 50.5(11) ?
C14 C15 C20 C21 . . . . -131.2(9) ?
C14 C19 C23 C25 . . . . 128.1(11) ?
C18 C19 C23 C25 . . . . -54.8(13) ?
C14 C19 C23 C24 . . . . -108.5(11) ?
C18 C19 C23 C24 . . . . 68.6(12) ?
N6 N7 C26 C27 . . . . 84.1(9) ?
C3 N7 C26 C27 . . . . -92.8(10) ?
N6 N7 C26 C31 . . . . -93.0(9) ?
C3 N7 C26 C31 . . . . 90.1(10) ?
C31 C26 C27 C28 . . . . -1.5(12) ?
N7 C26 C27 C28 . . . . -178.3(7) ?
C31 C26 C27 C32 . . . . -179.0(7) ?
N7 C26 C27 C32 . . . . 4.1(11) ?
C26 C27 C28 C29 . . . . 0.8(12) ?
C32 C27 C28 C29 . . . . 178.4(8) ?
C27 C28 C29 C30 . . . . -0.7(13) ?
C28 C29 C30 C31 . . . . 1.4(13) ?
C29 C30 C31 C26 . . . . -1.9(12) ?
C29 C30 C31 C35 . . . . 176.6(7) ?
C27 C26 C31 C30 . . . . 2.0(12) ?
N7 C26 C31 C30 . . . . 178.9(7) ?
C27 C26 C31 C35 . . . . -176.4(7) ?
N7 C26 C31 C35 . . . . 0.4(11) ?
C28 C27 C32 C33 . . . . -69.2(10) ?
C26 C27 C32 C33 . . . . 108.3(9) ?
C28 C27 C32 C34 . . . . 53.4(11) ?
C26 C27 C32 C34 . . . . -129.2(9) ?
C30 C31 C35 C36 . . . . -66.1(11) ?
C26 C31 C35 C36 . . . . 112.3(10) ?
C30 C31 C35 C37 . . . . 56.4(10) ?
C26 C31 C35 C37 . . . . -125.2(9) ?
N41 N42 C38 C39 . . . . -0.9(9) ?
C61 N42 C38 C39 . . . . 170.0(7) ?
N41 N42 C38 Au2 . . . . 170.4(5) ?
C61 N42 C38 Au2 . . . . -18.6(10) ?
N42 C38 C39 N40 . . . . 0.8(8) ?
Au2 C38 C39 N40 . . . . -168.8(6) ?
N42 C38 C39 C43 . . . . -173.7(8) ?
Au2 C38 C39 C43 . . . . 16.7(14) ?
N41 N40 C39 C38 . . . . -0.5(9) ?
C49 N40 C39 C38 . . . . 177.6(8) ?
N41 N40 C39 C43 . . . . 174.8(7) ?
C49 N40 C39 C43 . . . . -7.1(12) ?
C45 N44 C43 C48 . . . . -1.2(11) ?
Au1 N44 C43 C48 . . . . 179.8(5) ?
C45 N44 C43 C39 . . . . 176.3(7) ?
Au1 N44 C43 C39 . . . . -2.7(10) ?
C38 C39 C43 N44 . . . . -41.8(13) ?
N40 C39 C43 N44 . . . . 144.3(7) ?
C38 C39 C43 C48 . . . . 135.7(9) ?
N40 C39 C43 C48 . . . . -38.2(11) ?
C43 N44 C45 C46 . . . . 1.5(13) ?
Au1 N44 C45 C46 . . . . -179.4(7) ?
N44 C45 C46 C47 . . . . -0.3(14) ?
C45 C46 C47 C48 . . . . -1.1(13) ?
C46 C47 C48 C43 . . . . 1.3(13) ?
N44 C43 C48 C47 . . . . -0.2(12) ?
C39 C43 C48 C47 . . . . -177.7(7) ?
N41 N40 C49 C54 . . . . 117.4(8) ?
C39 N40 C49 C54 . . . . -60.7(12) ?
N41 N40 C49 C50 . . . . -61.5(10) ?
C39 N40 C49 C50 . . . . 120.4(9) ?
C54 C49 C50 C51 . . . . 1.0(13) ?
N40 C49 C50 C51 . . . . 179.8(7) ?
C54 C49 C50 C55 . . . . -178.9(8) ?
N40 C49 C50 C55 . . . . -0.1(12) ?
C49 C50 C51 C52 . . . . 0.6(13) ?
C55 C50 C51 C52 . . . . -179.5(9) ?
C50 C51 C52 C53 . . . . -1.6(15) ?
C51 C52 C53 C54 . . . . 1.2(14) ?
C50 C49 C54 C53 . . . . -1.4(13) ?
N40 C49 C54 C53 . . . . 179.8(7) ?
C50 C49 C54 C58 . . . . 177.7(8) ?
N40 C49 C54 C58 . . . . -1.1(12) ?
C52 C53 C54 C49 . . . . 0.2(13) ?
C52 C53 C54 C58 . . . . -178.9(9) ?
C51 C50 C55 C56 . . . . 103.4(10) ?
C49 C50 C55 C56 . . . . -76.7(11) ?
C51 C50 C55 C57 . . . . -21.2(13) ?
C49 C50 C55 C57 . . . . 158.7(10) ?
C49 C54 C58 C59 . . . . -116.7(9) ?
C53 C54 C58 C59 . . . . 62.4(11) ?
C49 C54 C58 C60 . . . . 120.0(9) ?
C53 C54 C58 C60 . . . . -60.9(11) ?
N41 N42 C61 C66 . . . . -92.8(8) ?
C38 N42 C61 C66 . . . . 96.5(9) ?
N41 N42 C61 C62 . . . . 86.7(9) ?
C38 N42 C61 C62 . . . . -84.1(9) ?
C66 C61 C62 C63 . . . . 1.4(12) ?
N42 C61 C62 C63 . . . . -178.0(7) ?
C66 C61 C62 C67 . . . . -177.3(8) ?
N42 C61 C62 C67 . . . . 3.3(11) ?
C61 C62 C63 C64 . . . . 0.5(12) ?
C67 C62 C63 C64 . . . . 179.2(8) ?
C62 C63 C64 C65 . . . . -1.3(13) ?
C63 C64 C65 C66 . . . . 0.3(12) ?
C62 C61 C66 C65 . . . . -2.3(12) ?
N42 C61 C66 C65 . . . . 177.1(7) ?
C62 C61 C66 C70 . . . . 177.9(7) ?
N42 C61 C66 C70 . . . . -2.7(11) ?
C64 C65 C66 C61 . . . . 1.4(11) ?
C64 C65 C66 C70 . . . . -178.8(7) ?
C63 C62 C67 C68 . . . . 55.3(11) ?
C61 C62 C67 C68 . . . . -126.0(8) ?
C63 C62 C67 C69 . . . . -67.0(10) ?
C61 C62 C67 C69 . . . . 111.7(9) ?
C61 C66 C70 C72 . . . . -120.4(9) ?
C65 C66 C70 C72 . . . . 59.8(10) ?
C61 C66 C70 C71 . . . . 117.2(10) ?
C65 C66 C70 C71 . . . . -62.6(11) ?
C4S O3S C2S C1S . . . . -178.2(11) ?
C2S O3S C4S C5S . . . . -177.7(9) ?
